data_2000615
loop_
_publ_author_name
'Fl\"orke, U.'
'Ortmann, U.'
'Haupt, H.-J.'

_publ_section_title
;
 Rhodium(I)-cyclooctadiene (cod) complexes with the <i>N</i>-donor
 ligands 1,8-diazabicyclo[5.4.0]undec-7-ene (dbu) and
 1,5-diazabicyclo[4.3.0]non-5-ene (dbn)
;
_journal_issue 9
_journal_name_full 'Acta Crystallographica Section C'
_journal_page_first 1663
_journal_page_last 1665
_journal_paper_doi 10.1107/S0108270191015111
_journal_volume 48
_journal_year 1992
_chemical_formula_moiety 'C15 H24 Cl1 N2 Rh1,0.5(C4 H8 O2)'
_chemical_formula_sum 'C17 H28 Cl N2 O Rh'
_chemical_formula_weight 414.8
_symmetry_cell_setting monoclinic
_symmetry_space_group_name_Hall '-P 2ybc'
_symmetry_space_group_name_H-M 'P 1 21/c 1'
_cell_angle_alpha 90
_cell_angle_beta 100.400(10)
_cell_angle_gamma 90
_cell_formula_units_Z 4
_cell_length_a 7.2310(10)
_cell_length_b 15.870(3)
_cell_length_c 15.918(3)
_cell_volume 1796.7(5)
_diffrn_radiation_type Mo
_diffrn_radiation_wavelength 0.71073
_exptl_absorpt_coefficient_mu 1.09
_exptl_crystal_density_diffrn 1.533
_exptl_crystal_F_000 856
_cod_data_source_file se0084.cif
_cod_data_source_block se0084b
_cod_original_cell_volume 1796.7
_cod_original_formula_sum 'C17 H28 Cl1 N2 O1 Rh1'
_cod_database_code 2000615

loop_
_atom_site_label
_atom_site_fract_x
_atom_site_fract_y
_atom_site_fract_z
_atom_site_U_iso_or_equiv
Rh(1) .21840(10) .16290(10) .12930(10) .0460(10)
Cl(1) .3691(2) .20420(10) .26830(10) .0700(10)
N(1) .0620(6) .0762(3) .1880(3) .062(3)
N(2) .0163(6) -.0497(3) .2546(3) .061(2)
C(1) -.0981(9) .1096(4) .2238(5) .092(5)
C(2A) -.144(3) .0759(9) .2921(12) .096(13)
C(2B) -.2346(19) .0530(9) .2406(10) .071(9)
C(3) -.1464(9) -.0210(4) .2912(4) .088(4)
C(4) .1022(10) -.1315(4) .2697(4) .078(4)
C(5) .2657(12) -.1299(4) .2276(5) .097(5)
C(6) .2671(8) -.0470(3) .1837(4) .069(3)
C(7) .1048(7) .0003(3) .2079(3) .051(3)
C(8) .1488(8) .1065(4) .0081(3) .065(3)
C(9) .0088(8) .1627(4) .0202(4) .070(4)
C(10) -.0262(9) .2503(5) -.0137(5) .096(5)
C(11) .1461(9) .3045(4) -.0007(4) .079(4)
C(12) .2902(7) .2777(3) .0756(3) .055(3)
C(13) .4308(7) .2198(3) .0731(3) .055(3)
C(14) .4554(9) .1717(4) -.0061(4) .080(4)
C(15) .2897(10) .1252(5) -.0486(4) .089(4)
O(20) .3135(7) .5138(4) -.0372(4) .102(4)
C(21) .4382(12) .4771(5) -.0824(4) .090(5)
C(22) .4149(11) .5696(4) .0252(4) .085(5)
H(1A) -.1712 .1443 .1807 .080
H(1B) -.0446 .1461 .2699 .080
H(3A) -.1072 -.0142 .3517 .080
H(3B) -.2438 -.0629 .2815 .080
H(4A) .0164 -.1751 .2461 .080
H(4B) .1407 -.1411 .3298 .080
H(5A) .2584 -.1750 .1869 .080
H(5B) .3795 -.1365 .2687 .080
H(6A) .2489 -.0543 .1229 .080
H(6B) .3830 -.0175 .2026 .080
H(8A) .1145 .0482 .0100 .080
H(9A) -.1040 .1348 .0290 .080
H(10A) -.1201 .2767 .0130 .080
H(10B) -.0751 .2469 -.0738 .080
H(11A) .1097 .3617 .0070 .080
H(11B) .2017 .3025 -.0511 .080
H(12A) .3243 .3217 .1169 .080
H(13A) .5449 .2309 .1126 .080
H(14A) .5564 .1323 .0097 .080
H(14B) .4929 .2108 -.0459 .080
H(15A) .2288 .1575 -.0966 .080
H(15B) .3288 .0727 -.0698 .080
H(21A) .4989 .5197 -.1105 .080
H(21B) .3708 .4404 -.1253 .080
H(22A) .3286 .5956 .0566 .080
H(22B) .4748 .6131 -.0021 .080

loop_
_geom_angle_atom_site_label_1
_geom_angle_atom_site_label_2
_geom_angle_atom_site_label_3
_geom_angle
Cl(1) Rh(1) N(1) 87.70(10)
Cl(1) Rh(1) C(9) 156.5(2)
Cl(1) Rh(1) C(13) 91.70(10)
N(1) Rh(1) C(9) 90.0(2)
N(1) Rh(1) C(13) 163.1(2)
C(8) Rh(1) C(12) 91.8(2)
C(9) Rh(1) C(12) 81.9(2)
C(12) Rh(1) C(13) 38.0(2)
Rh(1) N(1) C(7) 127.2(3)
C(3) N(2) C(4) 124.3(5)
C(4) N(2) C(7) 113.3(4)
N(1) C(1) C(2B) 118.2(7)
C(1) C(2A) C(2B) 72.6(14)
C(2B) C(2A) C(3) 68.3(12)
C(1) C(2B) C(3) 111.1(8)
N(2) C(3) C(2A) 107.6(7)
C(2A) C(3) C(2B) 39.3(9)
C(4) C(5) C(6) 107.7(5)
N(1) C(7) N(2) 125.9(4)
N(2) C(7) C(6) 108.8(4)
Rh(1) C(8) C(15) 112.9(4)
Rh(1) C(9) C(8) 71.2(3)
C(8) C(9) C(10) 128.8(5)
C(10) C(11) C(12) 112.7(5)
Rh(1) C(12) C(13) 70.9(3)
Rh(1) C(13) C(12) 71.1(3)
C(12) C(13) C(14) 124.0(4)
C(8) C(15) C(14) 114.1(5)
O(20) C(21) C(22) 110.9(6)
Cl(1) Rh(1) C(8) 164.90(10)
Cl(1) Rh(1) C(12) 91.90(10)
N(1) Rh(1) C(8) 94.1(2)
N(1) Rh(1) C(12) 158.9(2)
C(8) Rh(1) C(9) 38.7(2)
C(8) Rh(1) C(13) 82.03(2)
C(9) Rh(1) C(13) 97.0(2)
Rh(1) N(1) C(1) 117.3(3)
C(1) N(1) C(7) 114.6(4)
C(3) N(2) C(7) 122.3(4)
N(1) C(1) C(2A) 120.4(8)
C(2A) C(1) C(2B) 44.3(10)
C(1) C(2A) C(3) 114.0(12)
C(1) C(2B) C(2A) 63.1(12)
C(2A) C(2B) C(3) 72.5(12)
N(2) C(3) C(2B) 108.8(7)
N(2) C(4) C(5) 105.7(5)
C(5) C(6) C(7) 104.5(5)
N(1) C(7) C(6) 125.3(4)
Rh(1) C(8) C(9) 70.1(3)
C(9) C(8) C(15) 123.1(5)
Rh(1) C(9) C(10) 110.4(4)
C(9) C(10) C(11) 113.7(5)
Rh(1) C(12) C(11) 112.5(3)
C(11) C(12) C(13) 124.8(5)
Rh(1) C(13) C(14) 110.0(3)
C(13) C(14) C(15) 115.4(4)
C(21) O(20) C(22) 108.8(5)
O(20) C(22) C(21) 110.0(5)

loop_
_geom_bond_atom_site_label_1
_geom_bond_atom_site_label_2
_geom_bond_distance
Rh(1) Cl(1) 2.3750(10)
Rh(1) C(8) 2.103(5)
Rh(1) C(12) 2.117(5)
N(1) C(1) 1.478(7)
N(2) C(3) 1.475(7)
N(2) C(7) 1.329(6)
C(1) C(2B) 1.397(13)
C(2A) C(3) 1.539(16)
C(4) C(5) 1.460(10)
C(6) C(7) 1.501(7)
C(8) C(15) 1.507(8)
C(10) C(11) 1.497(9)
C(12) C(13) 1.377(6)
C(14) C(15) 1.465(9)
O(20) C(22) 1.429(9)
Rh(1) N(1) 2.103(4)
Rh(1) C(9) 2.088(5)
Rh(1) C(13) 2.114(4)
N(1) C(7) 1.269(6)
N(2) C(4) 1.439(7)
C(1) C(2A) 1.306(19)
C(2A) C(2B) 1.02(2)
C(2B) C(3) 1.499(16)
C(5) C(6) 1.491(9)
C(8) C(9) 1.388(8)
C(9) C(10) 1.497(10)
C(11) C(12) 1.511(8)
C(13) C(14) 1.511(8)
O(20) C(21) 1.382(9)
C(21) C(22) 1.468(10)
